data_2106092
loop_
_publ_author_name
'Jeitschko, W.'
'Donohue, P.C.'

_publ_section_title
;
 The high pressure synthesis, crystal structure, and properties of Cr P4
 and Mo P4
;
_journal_name_full 'Acta Crystallographica B (24,1968-38,1982)'
_journal_page_first 1893
_journal_page_last 1898
_journal_volume 28
_journal_year 1972
_chemical_formula_sum 'Mo P4'
_space_group_IT_number 15
_symmetry_space_group_name_Hall '-C 2yc'
_symmetry_space_group_name_H-M 'C 1 2/c 1'
_cell_angle_alpha 90
_cell_angle_beta 110.64
_cell_angle_gamma 90
_cell_formula_units_Z 4
_cell_length_a 5.313
_cell_length_b 11.139
_cell_length_c 5.82
_cell_volume 322.328
_citation_journal_id_ASTM ACBCAR
_cod_data_source_file Jeitschko_ACBCAR_1972_1242.cif
_cod_data_source_block Mo1P4
_cod_original_cell_volume 322.3283
_cod_original_formula_sum 'Mo1 P4'
_cod_database_code 2106092

loop_
_symmetry_equiv_pos_as_xyz
x,y,z
-x,y,-z+1/2
-x,-y,-z
x,-y,z-1/2
x+1/2,y+1/2,z
-x+1/2,y+1/2,-z+1/2
-x+1/2,-y+1/2,-z
x+1/2,-y+1/2,z-1/2

loop_
_atom_site_label
_atom_site_type_symbol
_atom_site_fract_x
_atom_site_fract_y
_atom_site_fract_z
_atom_site_occupancy
_atom_site_U_iso_or_equiv
Mo1 Mo+6 0 0.06241 0.25 1 0.0
P1 P-1 0.27377 0.08859 0.67797 1 0.0
P2 P-1 0.27388 0.22115 0.18996 1 0.0
